data_1516612
loop_
_publ_author_name
'Vishnumurthy, Kodumuru'
'Guru Row, Tayur N.'
'Venkatesan, Kailasam'

_publ_section_title
;
 Photochemical behaviour of 4-styrylcoumarin polymorphs in the crystalline
 state
;
_journal_issue 10
_journal_name_full 'Photochemical &amp; Photobiological Sciences'
_journal_page_first 799
_journal_paper_doi 10.1039/b204387d
_journal_volume 1
_journal_year 2002
_chemical_formula_moiety C17H11FO2
_chemical_formula_sum 'C17 H11 F O2'
_chemical_formula_weight 266.26
_chemical_name_common 4-(3-Fluorostyryl)coumarin
_chemical_name_systematic
;
?
;
_space_group_IT_number 7
_symmetry_cell_setting monoclinic
_symmetry_space_group_name_Hall 'P -2yc'
_symmetry_space_group_name_H-M 'P 1 c 1'
_atom_sites_solution_hydrogens geom
_atom_sites_solution_primary direct
_atom_sites_solution_secondary difmap
_audit_creation_method SHELXL-97
_cell_angle_alpha 90.00
_cell_angle_beta 90.35(4)
_cell_angle_gamma 90.00
_cell_formula_units_Z 2
_cell_length_a 6.879(3)
_cell_length_b 3.9290(10)
_cell_length_c 23.459(9)
_cell_measurement_temperature 293(2)
_cell_volume 634.0(4)
_computing_structure_refinement 'SHELXL-97 (Sheldrick, 1997)'
_computing_structure_solution 'SHELXS-97 (Sheldrick, 1990)'
_diffrn_ambient_temperature 293(2)
_diffrn_measured_fraction_theta_full 0.997
_diffrn_measured_fraction_theta_max 0.997
_diffrn_measurement_device_type 'Enraf Nonius-CAD4'
_diffrn_measurement_method 'omega/2 theta'
_diffrn_radiation_monochromator graphite
_diffrn_radiation_source 'fine-focus sealed tube'
_diffrn_radiation_type CuK\a
_diffrn_radiation_wavelength 1.54180
_diffrn_reflns_av_R_equivalents 0.0000
_diffrn_reflns_av_sigmaI/netI 1.1553
_diffrn_reflns_limit_h_max 7
_diffrn_reflns_limit_h_min 0
_diffrn_reflns_limit_k_max 4
_diffrn_reflns_limit_k_min 0
_diffrn_reflns_limit_l_max 26
_diffrn_reflns_limit_l_min -26
_diffrn_reflns_number 1036
_diffrn_reflns_theta_full 59.79
_diffrn_reflns_theta_max 59.79
_diffrn_reflns_theta_min 3.77
_diffrn_standards_decay_% 0.13
_exptl_absorpt_coefficient_mu 0.833
_exptl_absorpt_correction_type none
_exptl_crystal_colour colourless
_exptl_crystal_density_diffrn 1.395
_exptl_crystal_density_method 'not measured'
_exptl_crystal_description needles
_exptl_crystal_F_000 276
_exptl_crystal_size_max 0.6
_exptl_crystal_size_mid 0.4
_exptl_crystal_size_min 0.2
_refine_diff_density_max 0.095
_refine_diff_density_min -0.095
_refine_diff_density_rms 0.027
_refine_ls_abs_structure_details 'Flack H D (1983), Acta Cryst. A39, 876-881'
_refine_ls_abs_structure_Flack 0.1(4)
_refine_ls_extinction_method none
_refine_ls_goodness_of_fit_ref 0.451
_refine_ls_hydrogen_treatment mixed
_refine_ls_matrix_type full
_refine_ls_number_parameters 181
_refine_ls_number_reflns 1036
_refine_ls_number_restraints 2
_refine_ls_restrained_S_all 0.451
_refine_ls_R_factor_all 0.0482
_refine_ls_R_factor_gt 0.0281
_refine_ls_shift/su_max 0.039
_refine_ls_shift/su_mean 0.981
_refine_ls_structure_factor_coef Fsqd
_refine_ls_weighting_details 'w=1/[\s^2^(Fo^2^)+(0.0022P)^2^+0.0000P] where P=(Fo^2^+2Fc^2^)/3'
_refine_ls_weighting_scheme calc
_refine_ls_wR_factor_gt 0.0556
_refine_ls_wR_factor_ref 0.0586
_reflns_number_gt 139
_reflns_number_total 1036
_reflns_threshold_expression >2sigma(I)
_cod_data_source_file b204387d.txt
_cod_data_source_block cry2
_cod_depositor_comments
;
The following automatic conversions were performed:

'_symmetry_cell_setting' value 'Monoclinic' changed to 'monoclinic'
according to
/usr/data/users/saulius/automatic-downloads/retrospective/RSC/lib/dictionaries/cif_core.dic
dictionary named 'cif_core.dic' version 2.4.2 from 2011-04-26.

Automatic conversion script
Id: cif_fix_values 2281 2013-09-26 08:29:07Z andrius 

The following automatic conversions were performed:

'_refine_ls_weighting_scheme' value 'calc
w=1/[\s^2^(Fo^2^)+(0.0022P)^2^+0.0000P] where P=(Fo^2^+2Fc^2^)/3' was
changed to 'calc'. New tag '_refine_ls_weighting_details' was
created. The value of the new tag was set to
'w=1/[\s^2^(Fo^2^)+(0.0022P)^2^+0.0000P] where P=(Fo^2^+2Fc^2^)/3'.

Automatic conversion script
Id: cif_fix_values 3143 2015-03-26 13:38:13Z robertas 
;
_cod_original_sg_symbol_H-M Pc
_cod_database_code 1516612

loop_
_symmetry_equiv_pos_as_xyz
'x, y, z'
'x, -y, z+1/2'

loop_
_atom_site_label
_atom_site_type_symbol
_atom_site_fract_x
_atom_site_fract_y
_atom_site_fract_z
_atom_site_U_iso_or_equiv
_atom_site_adp_type
_atom_site_occupancy
_atom_site_calc_flag
_atom_site_refinement_flags
C5 C 0.603(5) 0.641(10) 0.2235(15) 0.073(12) Uani 1 d .
H5 H 0.4978 0.5839 0.2003 0.088 Uiso 1 calc R
C4 C 0.777(4) 0.893(9) 0.1383(12) 0.055(10) Uani 1 d .
C10 C 0.924(4) 0.861(9) 0.2370(16) 0.059(10) Uani 1 d .
C9 C 0.767(5) 0.801(8) 0.1986(12) 0.053(10) Uani 1 d .
C3 C 0.941(4) 1.061(9) 0.1236(18) 0.062(10) Uani 1 d .
H3 H 0.9522 1.1420 0.0866 0.075 Uiso 1 calc R
C6 C 0.595(8) 0.569(11) 0.2793(17) 0.11(2) Uani 1 d .
H6 H 0.4809 0.4815 0.2942 0.129 Uiso 1 calc R
C7 C 0.750(5) 0.620(11) 0.3147(16) 0.072(11) Uani 1 d .
H7 H 0.7434 0.5474 0.3524 0.086 Uiso 1 calc R
O1 O 1.086(3) 1.014(8) 0.2201(8) 0.083(9) Uani 1 d .
O2 O 1.254(4) 1.297(8) 0.1501(10) 0.095(8) Uani 1 d .
C8 C 0.910(8) 0.771(12) 0.2966(13) 0.11(2) Uani 1 d .
H8 H 1.0114 0.8187 0.3218 0.133 Uiso 1 calc R
C2 C 1.108(4) 1.123(9) 0.1661(15) 0.058(10) Uani 1 d .
C12 C 0.624(6) 0.910(10) 0.0455(16) 0.087(13) Uani 1 d .
H12 H 0.7307 1.0403 0.0344 0.104 Uiso 1 calc R
C11 C 0.619(4) 0.813(8) 0.0974(12) 0.056(8) Uani 1 d .
H11 H 0.5121 0.6892 0.1098 0.067 Uiso 1 calc R
F15 F 0.001(3) 0.487(6) -0.0103(12) 0.104(8) Uani 1 d .
C14 C 0.297(5) 0.685(12) 0.0153(18) 0.09(2) Uani 1 d .
H14 H 0.2674 0.6399 0.0532 0.104 Uiso 1 calc R
C17 C 0.369(6) 0.912(10) -0.0923(15) 0.075(13) Uani 1 d .
H17 H 0.3863 1.0039 -0.1284 0.090 Uiso 1 calc R
C18 C 0.506(6) 0.938(9) -0.0549(14) 0.081(14) Uani 1 d .
H18 H 0.6255 1.0263 -0.0659 0.098 Uiso 1 calc R
C15 C 0.188(6) 0.619(10) -0.0184(16) 0.101(16) Uani 1 d .
C13 C 0.479(5) 0.835(9) 0.0026(13) 0.054(10) Uani 1 d .
C16 C 0.183(4) 0.736(10) -0.0789(15) 0.070(12) Uani 1 d .
H16 H 0.0804 0.7048 -0.1042 0.084 Uiso 1 calc R

loop_
_atom_site_aniso_label
_atom_site_aniso_U_11
_atom_site_aniso_U_22
_atom_site_aniso_U_33
_atom_site_aniso_U_23
_atom_site_aniso_U_13
_atom_site_aniso_U_12
C5 0.065(18) 0.03(2) 0.12(3) -0.04(2) 0.01(2) -0.016(16)
C4 0.048(17) 0.07(3) 0.046(17) 0.015(16) 0.015(14) 0.04(2)
C10 0.040(17) 0.04(2) 0.10(3) -0.018(19) -0.015(18) 0.005(16)
C9 0.07(3) 0.026(18) 0.06(2) -0.020(17) 0.01(2) -0.004(18)
C3 0.022(15) 0.07(3) 0.10(3) -0.01(2) -0.007(16) 0.023(18)
C6 0.13(6) 0.09(4) 0.11(4) 0.04(3) 0.04(4) 0.03(4)
C7 0.07(2) 0.09(3) 0.05(2) 0.020(19) 0.04(2) 0.04(2)
O1 0.10(2) 0.11(3) 0.046(12) 0.003(13) -0.017(14) -0.004(18)
O2 0.104(18) 0.10(2) 0.085(16) -0.008(15) 0.000(17) -0.053(18)
C8 0.17(6) 0.11(5) 0.04(2) 0.04(2) 0.03(3) 0.10(5)
C2 0.022(10) 0.05(3) 0.10(3) 0.00(2) -0.017(14) -0.007(16)
C12 0.12(3) 0.08(3) 0.06(2) 0.00(2) 0.03(3) -0.05(3)
C11 0.08(2) 0.055(19) 0.033(15) 0.011(15) -0.010(16) -0.01(2)
F15 0.082(16) 0.10(2) 0.13(2) -0.014(17) 0.016(14) -0.029(17)
C14 0.04(2) 0.08(4) 0.14(5) -0.04(4) 0.05(3) -0.04(2)
C17 0.11(3) 0.06(3) 0.056(18) -0.002(19) 0.03(2) 0.01(3)
C18 0.12(4) 0.07(3) 0.06(2) -0.025(19) -0.01(2) -0.01(3)
C15 0.18(5) 0.07(3) 0.05(2) 0.025(19) 0.04(2) -0.06(3)
C13 0.05(2) 0.05(2) 0.06(2) -0.010(17) -0.01(2) 0.01(2)
C16 0.028(15) 0.08(3) 0.10(3) -0.04(3) -0.003(16) -0.025(17)

loop_
_atom_type_symbol
_atom_type_description
_atom_type_scat_dispersion_real
_atom_type_scat_dispersion_imag
_atom_type_scat_source
C C 0.0181 0.0091 'International Tables Vol C Tables 4.2.6.8 and 6.1.1.4'
H H 0.0000 0.0000 'International Tables Vol C Tables 4.2.6.8 and 6.1.1.4'
F F 0.0727 0.0534 'International Tables Vol C Tables 4.2.6.8 and 6.1.1.4'
O O 0.0492 0.0322 'International Tables Vol C Tables 4.2.6.8 and 6.1.1.4'

loop_
_geom_angle_atom_site_label_1
_geom_angle_atom_site_label_2
_geom_angle_atom_site_label_3
_geom_angle
C6 C5 C9 122(4)
C6 C5 H5 120.2
C9 C5 H5 117.7
C3 C4 C9 114(4)
C3 C4 C11 123(3)
C9 C4 C11 123(3)
O1 C10 C9 121(3)
O1 C10 C8 117(4)
C9 C10 C8 121(4)
C10 C9 C5 115(3)
C10 C9 C4 122(3)
C5 C9 C4 123(3)
C4 C3 C2 122(4)
C4 C3 H3 118.1
C2 C3 H3 119.6
C5 C6 C7 122(5)
C5 C6 H6 118.3
C7 C6 H6 119.7
C6 C7 C8 121(4)
C6 C7 H7 118.4
C8 C7 H7 120.2
C2 O1 C10 122(3)
C7 C8 C10 119(5)
C7 C8 H8 121.7
C10 C8 H8 119.5
O2 C2 O1 123(3)
O2 C2 C3 119(3)
O1 C2 C3 118(3)
C11 C12 C13 125(3)
C11 C12 H12 117.2
C13 C12 H12 117.4
C12 C11 C4 122(3)
C12 C11 H11 119.2
C4 C11 H11 118.8
C15 C14 C13 123(5)
C15 C14 H14 118.3
C13 C14 H14 119.0
C18 C17 C16 121(4)
C18 C17 H17 119.6
C16 C17 H17 119.0
C17 C18 C13 122(4)
C17 C18 H18 118.5
C13 C18 H18 119.9
C14 C15 F15 127(4)
C14 C15 C16 128(4)
F15 C15 C16 103(4)
C14 C13 C12 123(4)
C14 C13 C18 116(4)
C12 C13 C18 121(4)
C17 C16 C15 109(3)
C17 C16 H16 125.8
C15 C16 H16 124.7

loop_
_geom_bond_atom_site_label_1
_geom_bond_atom_site_label_2
_geom_bond_distance
C5 C6 1.34(5)
C5 C9 1.42(4)
C5 H5 0.9300
C4 C3 1.35(4)
C4 C9 1.46(4)
C4 C11 1.48(4)
C10 O1 1.33(4)
C10 C9 1.42(4)
C10 C8 1.45(5)
C3 C2 1.54(4)
C3 H3 0.9300
C6 C7 1.36(6)
C6 H6 0.9300
C7 C8 1.32(7)
C7 H7 0.9300
O1 C2 1.34(4)
O2 C2 1.28(4)
C8 H8 0.9300
C12 C11 1.27(3)
C12 C13 1.44(5)
C12 H12 0.9300
C11 H11 0.9300
F15 C15 1.40(4)
C14 C15 1.12(6)
C14 C13 1.42(4)
C14 H14 0.9300
C17 C18 1.29(5)
C17 C16 1.49(5)
C17 H17 0.9300
C18 C13 1.42(5)
C18 H18 0.9300
C15 C16 1.49(5)
C16 H16 0.9300

loop_
_geom_torsion_atom_site_label_1
_geom_torsion_atom_site_label_2
_geom_torsion_atom_site_label_3
_geom_torsion_atom_site_label_4
_geom_torsion
O1 C10 C9 C5 -179(3)
C8 C10 C9 C5 -2(4)
O1 C10 C9 C4 3(4)
C8 C10 C9 C4 179(4)
C6 C5 C9 C10 3(5)
C6 C5 C9 C4 -178(4)
C3 C4 C9 C10 -5(5)
C11 C4 C9 C10 176(3)
C3 C4 C9 C5 176(3)
C11 C4 C9 C5 -2(5)
C9 C4 C3 C2 5(5)
C11 C4 C3 C2 -176(3)
C9 C5 C6 C7 -5(7)
C5 C6 C7 C8 6(7)
C9 C10 O1 C2 0(5)
C8 C10 O1 C2 -177(3)
C6 C7 C8 C10 -4(6)
O1 C10 C8 C7 179(4)
C9 C10 C8 C7 3(5)
C10 O1 C2 O2 174(4)
C10 O1 C2 C3 -1(5)
C4 C3 C2 O2 -177(4)
C4 C3 C2 O1 -2(5)
C13 C12 C11 C4 178(4)
C3 C4 C11 C12 -2(6)
C9 C4 C11 C12 176(3)
C16 C17 C18 C13 -7(6)
C13 C14 C15 F15 -177(4)
C13 C14 C15 C16 -15(9)
C15 C14 C13 C12 -178(5)
C15 C14 C13 C18 8(7)
C11 C12 C13 C14 10(6)
C11 C12 C13 C18 -176(4)
C17 C18 C13 C14 3(6)
C17 C18 C13 C12 -171(4)
C18 C17 C16 C15 2(6)
C14 C15 C16 C17 10(7)
F15 C15 C16 C17 175(3)
